data_2214553
loop_
_publ_author_name
'Sema \"Ozt\"urk Y\?ild\?ir\?im'
'Mehmet Akkurt'
'Ali Asghar Jarrahpour'
'Shadab Rezaei'
'Frank W. Heinemann'

_publ_section_title <i>N</i>-(2-{[(1<i>E</i>)-1-(2-Hydroxyphenyl)ethylidene]amino}phenyl)-2-methoxyacetamide
_journal_coeditor_code BT2432
_journal_issue 8
_journal_name_full 'Acta Crystallographica Section E'
_journal_page_first o3478
_journal_page_last o3479
_journal_paper_doi 10.1107/S1600536807033673
_journal_volume 63
_journal_year 2007
_chemical_formula_iupac 'C17 H18 N2 O3'
_chemical_formula_moiety 'C17 H18 N2 O3'
_chemical_formula_sum 'C17 H18 N2 O3'
_chemical_formula_weight 298.33
_chemical_name_systematic
;
N-(2-{[(1E)-1-(2-Hydroxyphenyl)ethylidene]amino}phenyl)-2-methoxyacetamide
;
_space_group_IT_number 14
_symmetry_cell_setting monoclinic
_symmetry_space_group_name_Hall '-P 2yn'
_symmetry_space_group_name_H-M 'P 1 21/n 1'
_atom_sites_solution_hydrogens geom
_atom_sites_solution_primary direct
_atom_sites_solution_secondary difmap
_cell_angle_alpha 90
_cell_angle_beta 98.988(8)
_cell_angle_gamma 90
_cell_formula_units_Z 4
_cell_length_a 8.4061(8)
_cell_length_b 11.2568(5)
_cell_length_c 16.4145(16)
_cell_measurement_reflns_used 117
_cell_measurement_temperature 200
_cell_measurement_theta_max 20
_cell_measurement_theta_min 6
_cell_volume 1534.2(2)
_computing_cell_refinement 'EVALCCD (Duisenberg <i>et al.</i>,  2003)'
_computing_data_collection 'COLLECT (Nonius, 1999)'
_computing_data_reduction 'SADABS (Sheldrick, 2002)'
_computing_molecular_graphics 'ORTEP-3 for Windows (Farrugia, 1997)'
_computing_publication_material 'PLATON (Spek, 2003)'
_computing_structure_refinement 'SHELXL97 (Sheldrick, 1997)'
_computing_structure_solution 'SIR92 (Altomare <i>et al.</i>, 1994) or SIR97 (Altomare <i>et al.</i>, 1999)'
_diffrn_ambient_temperature 200
_diffrn_detector_area_resol_mean 9
_diffrn_measured_fraction_theta_full 0.984
_diffrn_measured_fraction_theta_max 0.984
_diffrn_measurement_device_type 'Bruker--Nonius KappaCCD'
_diffrn_measurement_method \w
_diffrn_radiation_monochromator graphite
_diffrn_radiation_source 'fine-focus sealed tube'
_diffrn_radiation_type MoK\a
_diffrn_radiation_wavelength 0.71073
_diffrn_reflns_av_R_equivalents 0.0519
_diffrn_reflns_av_sigmaI/netI 0.0294
_diffrn_reflns_limit_h_max 11
_diffrn_reflns_limit_h_min -11
_diffrn_reflns_limit_k_max 15
_diffrn_reflns_limit_k_min -15
_diffrn_reflns_limit_l_max 21
_diffrn_reflns_limit_l_min -22
_diffrn_reflns_number 35768
_diffrn_reflns_reduction_process
;
;
_diffrn_reflns_theta_full 28.50
_diffrn_reflns_theta_max 28.50
_diffrn_reflns_theta_min 3.62
_diffrn_standards_decay_% 0
_diffrn_standards_number 0
_exptl_absorpt_coefficient_mu 0.090
_exptl_absorpt_correction_T_max 0.988
_exptl_absorpt_correction_T_min 0.981
_exptl_absorpt_correction_type multi-scan
_exptl_absorpt_process_details '(SADABS; Sheldrick, 2002)'
_exptl_crystal_colour colourless
_exptl_crystal_density_diffrn 1.292
_exptl_crystal_density_method 'Not Measured'
_exptl_crystal_description prism
_exptl_crystal_F_000 632
_exptl_crystal_size_max 0.22
_exptl_crystal_size_mid 0.18
_exptl_crystal_size_min 0.13
_refine_diff_density_max 0.195
_refine_diff_density_min -0.214
_refine_ls_extinction_method none
_refine_ls_goodness_of_fit_ref 1.010
_refine_ls_hydrogen_treatment mixed
_refine_ls_matrix_type full
_refine_ls_number_parameters 209
_refine_ls_number_reflns 3829
_refine_ls_number_restraints 0
_refine_ls_restrained_S_all 1.010
_refine_ls_R_factor_all 0.0676
_refine_ls_R_factor_gt 0.0410
_refine_ls_shift/su_max 0.000
_refine_ls_shift/su_mean 0.000
_refine_ls_structure_factor_coef Fsqd
_refine_ls_weighting_details 'calc w=1/[\s^2^(Fo^2^)+(0.043P)^2^+0.3845P] where P=(Fo^2^+2Fc^2^)/3'
_refine_ls_weighting_scheme calc
_refine_ls_wR_factor_gt 0.0869
_refine_ls_wR_factor_ref 0.0985
_reflns_number_gt 2752
_reflns_number_total 3829
_reflns_threshold_expression I>2\s(I)
_cod_data_source_file bt2432.cif
_cod_data_source_block I
_cod_original_sg_symbol_H-M 'P 21/n'
_cod_database_code 2214553
_cod_database_fobs_code 2214553

loop_
_symmetry_equiv_pos_site_id
_symmetry_equiv_pos_as_xyz
1 x,y,z
2 1/2-x,1/2+y,1/2-z
3 -x,-y,-z
4 1/2+x,1/2-y,1/2+z

loop_
_atom_site_aniso_label
_atom_site_aniso_U_11
_atom_site_aniso_U_22
_atom_site_aniso_U_33
_atom_site_aniso_U_12
_atom_site_aniso_U_13
_atom_site_aniso_U_23
O1 0.0692(7) 0.0355(5) 0.0276(5) 0.0188(5) 0.0114(5) 0.0043(4)
O2 0.0296(5) 0.0552(6) 0.0349(5) 0.0067(4) 0.0116(4) -0.0097(5)
O3 0.0303(5) 0.0412(5) 0.0378(5) 0.0025(4) 0.0030(4) -0.0139(4)
N1 0.0239(5) 0.0313(6) 0.0255(5) 0.0042(4) 0.0076(4) -0.0011(4)
N2 0.0235(5) 0.0273(5) 0.0239(5) 0.0010(4) 0.0071(4) -0.0042(4)
C1 0.0280(6) 0.0275(6) 0.0292(6) 0.0000(5) 0.0077(5) 0.0014(5)
C2 0.0374(7) 0.0363(7) 0.0258(6) -0.0045(6) 0.0076(5) -0.0015(5)
C3 0.0500(8) 0.0310(7) 0.0386(8) -0.0077(6) 0.0199(6) -0.0099(6)
C4 0.0867(13) 0.0264(7) 0.0508(9) 0.0102(7) 0.0275(9) 0.0020(7)
C5 0.0708(11) 0.0308(7) 0.0354(8) 0.0116(7) 0.0176(7) 0.0069(6)
C6 0.0283(6) 0.0279(6) 0.0282(6) 0.0009(5) 0.0089(5) 0.0017(5)
C7 0.0252(6) 0.0308(6) 0.0265(6) 0.0016(5) 0.0076(5) 0.0025(5)
C8 0.0662(10) 0.0382(8) 0.0279(7) 0.0095(7) 0.0105(7) 0.0051(6)
C9 0.0274(6) 0.0271(6) 0.0219(6) 0.0012(5) 0.0079(5) 0.0022(5)
C10 0.0242(6) 0.0405(7) 0.0329(7) 0.0016(5) 0.0058(5) 0.0022(6)
C11 0.0319(7) 0.0410(7) 0.0295(7) -0.0069(6) 0.0008(5) -0.0009(6)
C12 0.0412(7) 0.0298(6) 0.0242(6) -0.0034(6) 0.0055(5) -0.0030(5)
C13 0.0317(6) 0.0261(6) 0.0241(6) 0.0021(5) 0.0092(5) 0.0008(5)
C14 0.0253(6) 0.0238(6) 0.0207(5) -0.0009(5) 0.0065(4) 0.0033(4)
C15 0.0247(6) 0.0267(6) 0.0287(6) 0.0029(5) 0.0072(5) 0.0028(5)
C16 0.0247(6) 0.0364(7) 0.0363(7) 0.0004(5) 0.0061(5) -0.0041(6)
C17 0.0466(9) 0.0687(12) 0.0525(10) 0.0002(8) -0.0036(8) -0.0286(9)

loop_
_atom_site_type_symbol
_atom_site_label
_atom_site_fract_x
_atom_site_fract_y
_atom_site_fract_z
_atom_site_U_iso_or_equiv
_atom_site_thermal_displace_type
_atom_site_calc_flag
_atom_site_refinement_flags
_atom_site_occupancy
O O1 0.38697(14) 0.26077(9) 0.65758(6) 0.0437(3) Uani . . 1.000
O O2 0.86553(11) 0.07956(9) 0.42532(6) 0.0392(3) Uani . . 1.000
O O3 0.83793(11) 0.24633(9) 0.60472(6) 0.0367(3) Uani . . 1.000
N N1 0.36411(12) 0.24204(9) 0.50114(6) 0.0265(3) Uani . . 1.000
N N2 0.65482(12) 0.14390(9) 0.48630(6) 0.0245(3) Uani . . 1.000
C C1 0.33574(15) 0.37372(11) 0.64393(8) 0.0279(3) Uani . . 1.000
C C2 0.31560(16) 0.44167(12) 0.71259(8) 0.0329(4) Uani . . 1.000
C C3 0.26040(18) 0.55646(12) 0.70294(9) 0.0385(4) Uani . . 1.000
C C4 0.2252(2) 0.60576(14) 0.62526(10) 0.0528(6) Uani . . 1.000
C C5 0.2461(2) 0.53965(13) 0.55684(9) 0.0447(5) Uani . . 1.000
C C6 0.30137(15) 0.42201(11) 0.56370(7) 0.0277(3) Uani . . 1.000
C C7 0.31783(15) 0.35103(11) 0.48987(7) 0.0271(3) Uani . . 1.000
C C8 0.2818(2) 0.40854(13) 0.40636(8) 0.0438(5) Uani . . 1.000
C C9 0.37200(14) 0.16073(11) 0.43574(7) 0.0250(3) Uani . . 1.000
C C10 0.23477(15) 0.12373(12) 0.38351(8) 0.0324(4) Uani . . 1.000
C C11 0.24396(16) 0.03598(13) 0.32547(8) 0.0346(4) Uani . . 1.000
C C12 0.39076(17) -0.01639(12) 0.31929(8) 0.0317(4) Uani . . 1.000
C C13 0.52882(15) 0.01923(11) 0.37099(7) 0.0268(3) Uani . . 1.000
C C14 0.52055(14) 0.10719(10) 0.42966(7) 0.0230(3) Uani . . 1.000
C C15 0.81256(14) 0.12812(11) 0.48183(8) 0.0264(3) Uani . . 1.000
C C16 0.92509(15) 0.17935(12) 0.55424(8) 0.0323(4) Uani . . 1.000
C C17 0.9274(2) 0.27786(17) 0.68146(11) 0.0571(6) Uani . . 1.000
H HO1 0.386(2) 0.2308(16) 0.6071(12) 0.061(5) Uiso . . 1.000
H H2 0.33960 0.40910 0.76520 0.0390 Uiso calc R 1.000
H HN1 0.6372(17) 0.1835(13) 0.5286(9) 0.030(4) Uiso . . 1.000
H H3 0.24670 0.60120 0.74900 0.0460 Uiso calc R 1.000
H H4 0.18740 0.68340 0.61900 0.0630 Uiso calc R 1.000
H H5 0.22290 0.57410 0.50480 0.0540 Uiso calc R 1.000
H H8A 0.31510 0.35680 0.36570 0.0660 Uiso calc R 1.000
H H8B 0.33900 0.48240 0.40700 0.0660 Uiso calc R 1.000
H H8C 0.16820 0.42320 0.39300 0.0660 Uiso calc R 1.000
H H10 0.13580 0.15830 0.38760 0.0390 Uiso calc R 1.000
H H11 0.15160 0.01210 0.29060 0.0410 Uiso calc R 1.000
H H12 0.39660 -0.07560 0.28030 0.0380 Uiso calc R 1.000
H H13 0.62730 -0.01580 0.36640 0.0320 Uiso calc R 1.000
H H16A 0.98160 0.11540 0.58620 0.0390 Uiso calc R 1.000
H H16B 1.00440 0.22960 0.53420 0.0390 Uiso calc R 1.000
H H17A 0.97260 0.20770 0.70920 0.0860 Uiso calc R 1.000
H H17B 0.85800 0.31640 0.71450 0.0860 Uiso calc R 1.000
H H17C 1.01260 0.33100 0.67300 0.0860 Uiso calc R 1.000

loop_
_atom_type_symbol
_atom_type_description
_atom_type_scat_dispersion_real
_atom_type_scat_dispersion_imag
_atom_type_scat_source
O O 0.0106 0.0060 'International Tables Vol C Tables 4.2.6.8 and 6.1.1.4'
N N 0.0061 0.0033 'International Tables Vol C Tables 4.2.6.8 and 6.1.1.4'
H H 0.0000 0.0000 'International Tables Vol C Tables 4.2.6.8 and 6.1.1.4'
C C 0.0033 0.0016 'International Tables Vol C Tables 4.2.6.8 and 6.1.1.4'

loop_
_geom_angle_atom_site_label_1
_geom_angle_atom_site_label_2
_geom_angle_atom_site_label_3
_geom_angle
_geom_angle_publ_flag
C16 O3 C17 114.03(11) no
C1 O1 HO1 104.2(12) no
C7 N1 C9 123.54(10) no
C14 N2 C15 128.17(10) no
C15 N2 HN1 114.1(10) no
C14 N2 HN1 117.7(10) no
O1 C1 C6 122.06(11) no
O1 C1 C2 117.29(12) no
C2 C1 C6 120.64(12) no
C1 C2 C3 120.29(12) no
C2 C3 C4 120.31(13) no
C3 C4 C5 119.91(14) no
C4 C5 C6 121.75(13) no
C1 C6 C7 121.70(11) no
C1 C6 C5 117.09(11) no
C5 C6 C7 121.18(11) no
N1 C7 C6 117.48(10) no
N1 C7 C8 123.57(11) no
C6 C7 C8 118.96(11) no
C10 C9 C14 119.30(11) no
N1 C9 C14 118.52(10) no
N1 C9 C10 121.83(11) no
C9 C10 C11 120.59(12) no
C10 C11 C12 120.04(12) no
C11 C12 C13 120.16(12) no
C12 C13 C14 120.17(12) no
C9 C14 C13 119.74(11) no
N2 C14 C9 117.21(10) no
N2 C14 C13 123.01(11) no
O2 C15 N2 125.34(12) no
O2 C15 C16 120.72(11) no
N2 C15 C16 113.94(11) no
O3 C16 C15 110.34(10) no
C1 C2 H2 120.00 no
C3 C2 H2 120.00 no
C2 C3 H3 120.00 no
C4 C3 H3 120.00 no
C3 C4 H4 120.00 no
C5 C4 H4 120.00 no
C4 C5 H5 119.00 no
C6 C5 H5 119.00 no
C7 C8 H8A 109.00 no
C7 C8 H8B 110.00 no
C7 C8 H8C 109.00 no
H8A C8 H8B 109.00 no
H8A C8 H8C 109.00 no
H8B C8 H8C 109.00 no
C9 C10 H10 120.00 no
C11 C10 H10 120.00 no
C10 C11 H11 120.00 no
C12 C11 H11 120.00 no
C11 C12 H12 120.00 no
C13 C12 H12 120.00 no
C12 C13 H13 120.00 no
C14 C13 H13 120.00 no
O3 C16 H16A 110.00 no
O3 C16 H16B 110.00 no
C15 C16 H16A 110.00 no
C15 C16 H16B 110.00 no
H16A C16 H16B 108.00 no
O3 C17 H17A 109.00 no
O3 C17 H17B 109.00 no
O3 C17 H17C 110.00 no
H17A C17 H17B 110.00 no
H17A C17 H17C 109.00 no
H17B C17 H17C 109.00 no

loop_
_geom_bond_atom_site_label_1
_geom_bond_atom_site_label_2
_geom_bond_distance
_geom_bond_publ_flag
O1 C1 1.3499(16) no
O2 C15 1.2192(16) no
O3 C16 1.4077(16) no
O3 C17 1.408(2) no
O1 HO1 0.894(19) no
N1 C7 1.2916(16) no
N1 C9 1.4202(15) no
N2 C14 1.4076(15) no
N2 C15 1.3511(16) no
N2 HN1 0.857(15) no
C1 C6 1.4122(17) no
C1 C2 1.3941(18) no
C2 C3 1.3737(19) no
C3 C4 1.380(2) no
C4 C5 1.381(2) no
C5 C6 1.4021(19) no
C6 C7 1.4760(17) no
C7 C8 1.5034(18) no
C9 C14 1.4041(17) no
C9 C10 1.3893(18) no
C10 C11 1.3829(19) no
C11 C12 1.386(2) no
C12 C13 1.3857(19) no
C13 C14 1.3905(16) no
C15 C16 1.5129(18) no
C2 H2 0.9300 no
C3 H3 0.9300 no
C4 H4 0.9300 no
C5 H5 0.9300 no
C8 H8A 0.9600 no
C8 H8B 0.9600 no
C8 H8C 0.9600 no
C10 H10 0.9300 no
C11 H11 0.9300 no
C12 H12 0.9300 no
C13 H13 0.9300 no
C16 H16A 0.9700 no
C16 H16B 0.9700 no
C17 H17A 0.9600 no
C17 H17B 0.9600 no
C17 H17C 0.9600 no

loop_
_geom_contact_atom_site_label_1
_geom_contact_atom_site_label_2
_geom_contact_distance
_geom_contact_site_symmetry_2
_geom_contact_publ_flag
O1 N1 2.5537(14) . no
O1 C12 3.3138(18) 3_656 no
O1 C13 3.2801(16) 3_656 no
O2 C13 2.9119(16) . no
O2 C16 3.3941(17) 3_756 no
O2 C10 3.3193(16) 1_655 no
O3 N2 2.5578(14) . no
O1 H3 2.7200 2_546 no
O1 H13 2.7900 3_656 no
O1 H12 2.8500 3_656 no
O2 H13 2.3400 . no
O2 H10 2.6000 1_655 no
O2 H16A 2.5700 3_756 no
O2 H2 2.6100 4_554 no
O2 H4 2.7800 3_666 no
O3 HN1 2.062(15) . no
O3 H5 2.7000 3_666 no
N1 O1 2.5537(14) . no
N1 N2 2.7272(15) . no
N2 N1 2.7272(15) . no
N2 O3 2.5578(14) . no
N1 HN1 2.363(15) . no
N1 HO1 1.725(19) . no
C4 C15 3.463(2) 3_666 no
C8 C10 3.245(2) . no
C10 C8 3.245(2) . no
C10 O2 3.3193(16) 1_455 no
C11 C16 3.5595(19) 3_656 no
C12 O1 3.3138(18) 3_656 no
C12 C17 3.555(2) 4_454 no
C13 O2 2.9119(16) . no
C13 O1 3.2801(16) 3_656 no
C14 C14 3.3948(16) 3_656 no
C15 C4 3.463(2) 3_666 no
C16 O2 3.3941(17) 3_756 no
C16 C11 3.5595(19) 3_656 no
C17 C12 3.555(2) 4_555 no
C1 H17C 2.8700 1_455 no
C2 H17C 2.8200 1_455 no
C2 H11 2.9600 4_555 no
C3 H17A 3.0000 2_656 no
C3 H13 3.1000 4_455 no
C5 H8C 2.9700 . no
C5 H8B 2.7700 . no
C7 HO1 2.349(19) . no
C7 H10 3.0100 . no
C8 H10 3.0700 . no
C8 H5 2.5700 . no
C9 HO1 2.906(19) . no
C9 H8A 2.5000 . no
C10 H8A 2.7400 . no
C11 H17B 2.7500 4_454 no
C11 H16A 3.0800 3_656 no
C12 H17B 2.8200 4_454 no
C13 HO1 2.913(18) 3_656 no
C15 H13 2.7800 . no
C15 H4 2.6900 3_666 no
HO1 N1 1.725(19) . no
HO1 C7 2.349(19) . no
HO1 C9 2.906(19) . no
HO1 C13 2.913(18) 3_656 no
HO1 H13 2.4600 3_656 no
H2 O2 2.6100 4_455 no
HN1 O3 2.062(15) . no
HN1 N1 2.363(15) . no
H3 O1 2.7200 2_556 no
H3 H13 2.5000 4_455 no
H4 O2 2.7800 3_666 no
H4 C15 2.6900 3_666 no
H5 C8 2.5700 . no
H5 H8B 2.2500 . no
H5 H8C 2.4900 . no
H5 O3 2.7000 3_666 no
H8A C9 2.5000 . no
H8A C10 2.7400 . no
H8B C5 2.7700 . no
H8B H5 2.2500 . no
H8C C5 2.9700 . no
H8C H5 2.4900 . no
H10 O2 2.6000 1_455 no
H10 C7 3.0100 . no
H10 C8 3.0700 . no
H11 C2 2.9600 4_454 no
H12 O1 2.8500 3_656 no
H13 O2 2.3400 . no
H13 C15 2.7800 . no
H13 O1 2.7900 3_656 no
H13 HO1 2.4600 3_656 no
H13 C3 3.1000 4_554 no
H13 H3 2.5000 4_554 no
H16A H17A 2.2800 . no
H16A O2 2.5700 3_756 no
H16A C11 3.0800 3_656 no
H16B H17C 2.5400 . no
H17A H16A 2.2800 . no
H17A C3 3.0000 2_646 no
H17B C11 2.7500 4_555 no
H17B C12 2.8200 4_555 no
H17C C1 2.8700 1_655 no
H17C C2 2.8200 1_655 no
H17C H16B 2.5400 . no

loop_
_geom_hbond_atom_site_label_D
_geom_hbond_atom_site_label_H
_geom_hbond_atom_site_label_A
_geom_hbond_site_symmetry_A
_geom_hbond_distance_DH
_geom_hbond_distance_HA
_geom_hbond_distance_DA
_geom_hbond_angle_DHA
_geom_hbond_publ_flag
O1 HO1 N1 . 0.894(19) 1.725(19) 2.5537(14) 153.1(17) yes
N2 HN1 O3 . 0.857(15) 2.062(15) 2.5578(14) 116.2(12) yes
N2 HN1 N1 . 0.857(15) 2.363(15) 2.7272(15) 106.0(11) yes
C13 H13 O2 . 0.93 2.34 2.9119(16) 119 yes
C16 H16A O2 3_756 0.97 2.57 3.3941(17) 143 yes

loop_
_geom_torsion_atom_site_label_1
_geom_torsion_atom_site_label_2
_geom_torsion_atom_site_label_3
_geom_torsion_atom_site_label_4
_geom_torsion
_geom_torsion_publ_flag
C17 O3 C16 C15 168.27(12) no
C9 N1 C7 C6 174.48(11) no
C9 N1 C7 C8 -6.1(2) no
C7 N1 C9 C14 121.72(13) no
C7 N1 C9 C10 -65.16(17) no
C14 N2 C15 C16 -179.91(11) no
C14 N2 C15 O2 1.3(2) no
C15 N2 C14 C9 -163.09(12) no
C15 N2 C14 C13 18.93(19) no
C2 C1 C6 C7 -178.46(12) no
C2 C1 C6 C5 -0.31(19) no
O1 C1 C6 C7 0.7(2) no
O1 C1 C6 C5 178.85(13) no
O1 C1 C2 C3 -178.57(13) no
C6 C1 C2 C3 0.6(2) no
C1 C2 C3 C4 -0.3(2) no
C2 C3 C4 C5 -0.3(2) no
C3 C4 C5 C6 0.6(3) no
C4 C5 C6 C1 -0.3(2) no
C4 C5 C6 C7 177.87(14) no
C5 C6 C7 N1 -177.62(13) no
C1 C6 C7 C8 -179.04(13) no
C1 C6 C7 N1 0.45(18) no
C5 C6 C7 C8 2.9(2) no
C14 C9 C10 C11 -0.65(19) no
N1 C9 C14 C13 174.11(11) no
N1 C9 C10 C11 -173.72(12) no
C10 C9 C14 N2 -177.24(11) no
C10 C9 C14 C13 0.81(18) no
N1 C9 C14 N2 -3.95(16) no
C9 C10 C11 C12 0.4(2) no
C10 C11 C12 C13 -0.2(2) no
C11 C12 C13 C14 0.39(19) no
C12 C13 C14 N2 177.25(11) no
C12 C13 C14 C9 -0.69(18) no
O2 C15 C16 O3 170.90(12) no
N2 C15 C16 O3 -7.92(15) no

loop_
_cod_related_entry_id
_cod_related_entry_database
_cod_related_entry_code
1 ChemSpider 21184634
